data_4037398
loop_
_publ_author_name
'Yamashita, Ken-Ichi'
'Kataoka, Kazuyuki'
'Takeuchi, Shouichi'
'Sugiura, Ken-Ichi'

_publ_contact_author 'Ken-ichi Yamashita'
_publ_section_title
;
 Metal-Free Synthesis of meso-Aminoporphyrins through Reduction of
 meso-Azidoporphyrins Generated in Situ by Nucleophilic Substitution
 Reactions of meso-Bromoporphyrins.
;
_journal_issue 22
_journal_name_full 'The Journal of organic chemistry'
_journal_page_first 11176
_journal_page_last 11184
_journal_paper_doi 10.1021/acs.joc.6b02159
_journal_volume 81
_journal_year 2016
_chemical_formula_sum 'C55 H68 N6 O4'
_chemical_formula_weight 877.15
_space_group_IT_number 14
_space_group_name_Hall '-P 2ybc'
_space_group_name_H-M_alt 'P 1 21/c 1'
_symmetry_cell_setting monoclinic
_symmetry_space_group_name_H-M 'P 1 21/c 1'
_atom_sites_solution_hydrogens geom
_atom_sites_solution_primary direct
_atom_sites_solution_secondary difmap
_audit_creation_method SHELXL-97
_cell_angle_alpha 90.00
_cell_angle_beta 101.588(2)
_cell_angle_gamma 90.00
_cell_formula_units_Z 8
_cell_length_a 21.954(2)
_cell_length_b 10.2145(11)
_cell_length_c 46.004(5)
_cell_measurement_reflns_used 2487
_cell_measurement_temperature 93
_cell_measurement_theta_max 21.79
_cell_measurement_theta_min 2.21
_cell_volume 10106.1(18)
_computing_cell_refinement 'Bruker SMART'
_computing_data_collection 'Bruker SMART'
_computing_data_reduction 'Bruker SAINT'
_computing_molecular_graphics 'Bruker XSHELL'
_computing_publication_material 'XCIF (Bruker AXS, 2001)'
_computing_structure_refinement 'SHELXL-97 (Sheldrick, 1997)'
_computing_structure_solution 'SHELXS-97 (Sheldrick, 1997)'
_diffrn_ambient_temperature 93
_diffrn_detector_area_resol_mean 8.366
_diffrn_measured_fraction_theta_full 0.959
_diffrn_measured_fraction_theta_max 0.959
_diffrn_measurement_device_type 'Bruker SMART CCD area detector system'
_diffrn_measurement_method 'omega scan'
_diffrn_radiation_monochromator graphite
_diffrn_radiation_source 'fine-focus sealed tube'
_diffrn_radiation_type MoK\a
_diffrn_radiation_wavelength 0.71073
_diffrn_reflns_av_R_equivalents 0.1375
_diffrn_reflns_av_sigmaI/netI 0.2141
_diffrn_reflns_limit_h_max 28
_diffrn_reflns_limit_h_min -25
_diffrn_reflns_limit_k_max 13
_diffrn_reflns_limit_k_min -10
_diffrn_reflns_limit_l_max 54
_diffrn_reflns_limit_l_min -59
_diffrn_reflns_number 57111
_diffrn_reflns_theta_full 27.57
_diffrn_reflns_theta_max 27.57
_diffrn_reflns_theta_min 1.17
_exptl_absorpt_coefficient_mu 0.073
_exptl_absorpt_correction_T_max 0.9898
_exptl_absorpt_correction_T_min 0.9855
_exptl_absorpt_correction_type empirical
_exptl_absorpt_process_details
;
SADABS Sheldrick 1996
;
_exptl_crystal_colour purple
_exptl_crystal_density_diffrn 1.153
_exptl_crystal_density_method 'not measured'
_exptl_crystal_description block
_exptl_crystal_F_000 3776
_exptl_crystal_size_max 0.20
_exptl_crystal_size_mid 0.14
_exptl_crystal_size_min 0.14
_refine_diff_density_max 0.474
_refine_diff_density_min -0.316
_refine_diff_density_rms 0.085
_refine_ls_extinction_method none
_refine_ls_goodness_of_fit_ref 0.975
_refine_ls_hydrogen_treatment constr
_refine_ls_matrix_type full
_refine_ls_number_parameters 1192
_refine_ls_number_reflns 22421
_refine_ls_number_restraints 0
_refine_ls_restrained_S_all 0.975
_refine_ls_R_factor_all 0.2828
_refine_ls_R_factor_gt 0.1173
_refine_ls_shift/su_max 0.000
_refine_ls_shift/su_mean 0.000
_refine_ls_structure_factor_coef Fsqd
_refine_ls_weighting_details 'calc w=1/[\s^2^(Fo^2^)+(0.1384P)^2^+0.0000P] where P=(Fo^2^+2Fc^2^)/3'
_refine_ls_weighting_scheme calc
_refine_ls_wR_factor_gt 0.2518
_refine_ls_wR_factor_ref 0.3371
_reflns_number_gt 7605
_reflns_number_total 22421
_reflns_threshold_expression >2sigma(I)
_cod_data_source_file jo6b02159_si_002.cif
_cod_data_source_block 12(2H)
_cod_depositor_comments
;
The following automatic conversions were performed:

data item '_symmetry_cell_setting' value 'Monoclinic' was changed to
'monoclinic' in accordance with the
/home/saulius/struct/COD-crude-data/automatic-downloads/DataCite-retrospective/ACS/depositions/lib/dictionaries/cif_core.dic
dictionary named 'cif_core.dic' version 2.4.2 last updated on
2011-04-26.

Automatic conversion script
Id: cif_fix_values 6909 2019-04-08 15:41:33Z antanas 
;
_cod_original_cell_volume 10106.2(18)
_cod_original_sg_symbol_H-M 'P2(1)/c  '
_cod_database_code 4037398

loop_
_symmetry_equiv_pos_as_xyz
'x, y, z'
'-x, y+1/2, -z+1/2'
'-x, -y, -z'
'x, -y-1/2, z-1/2'

loop_
_atom_site_label
_atom_site_type_symbol
_atom_site_fract_x
_atom_site_fract_y
_atom_site_fract_z
_atom_site_U_iso_or_equiv
_atom_site_adp_type
_atom_site_occupancy
_atom_site_symmetry_multiplicity
_atom_site_calc_flag
_atom_site_refinement_flags
N1A N 0.2052(2) 0.9184(4) 0.10240(10) 0.0238(11) Uani 1 1 d .
H1AA H 0.1944 0.9447 0.1189 0.029 Uiso 0.50 1 calc PR
N2A N 0.1052(2) 1.0801(4) 0.11637(9) 0.0209(11) Uani 1 1 d .
H2AA H 0.1351 1.0323 0.1269 0.025 Uiso 0.50 1 calc PR
N3A N 0.1451(2) 1.0117(4) 0.17799(10) 0.0197(11) Uani 1 1 d .
H3AA H 0.1566 0.9892 0.1614 0.024 Uiso 0.50 1 calc PR
N4A N 0.2446(2) 0.8450(4) 0.16434(9) 0.0198(11) Uani 1 1 d .
H4AA H 0.2150 0.8931 0.1538 0.024 Uiso 0.50 1 calc PR
N5A N 0.0993(2) 1.0511(5) 0.03593(10) 0.0311(13) Uani 1 1 d .
N6A N 0.1136(3) 1.1098(5) -0.01043(11) 0.0383(14) Uani 1 1 d .
O1A O 0.39031(18) 0.3629(4) 0.09646(9) 0.0279(10) Uani 1 1 d .
O2A O 0.50475(19) 0.7616(4) 0.10896(9) 0.0300(10) Uani 1 1 d .
O3A O -0.15539(17) 1.1806(4) 0.16775(9) 0.0273(10) Uani 1 1 d .
O4A O -0.03806(18) 1.5747(4) 0.18118(8) 0.0271(10) Uani 1 1 d .
C1A C 0.2534(3) 0.8354(5) 0.10017(12) 0.0212(13) Uani 1 1 d .
C2A C 0.2558(3) 0.8163(6) 0.06928(12) 0.0257(14) Uani 1 1 d .
H2A H 0.2852 0.7651 0.0618 0.031 Uiso 1 1 calc R
C3A C 0.2077(3) 0.8857(6) 0.05295(13) 0.0287(15) Uani 1 1 d .
H3A H 0.1963 0.8900 0.0319 0.034 Uiso 1 1 calc R
C4A C 0.1775(3) 0.9519(6) 0.07427(12) 0.0237(14) Uani 1 1 d .
C5A C 0.1259(3) 1.0347(6) 0.06596(12) 0.0248(14) Uani 1 1 d .
C6A C 0.0934(3) 1.0928(5) 0.08592(12) 0.0212(13) Uani 1 1 d .
C7A C 0.0422(3) 1.1814(6) 0.07827(12) 0.0249(14) Uani 1 1 d .
H7A H 0.0238 1.2098 0.0588 0.030 Uiso 1 1 calc R
C8A C 0.0245(3) 1.2180(6) 0.10380(12) 0.0232(14) Uani 1 1 d .
H8A H -0.0083 1.2768 0.1052 0.028 Uiso 1 1 calc R
C9A C 0.0629(2) 1.1539(5) 0.12782(12) 0.0194(13) Uani 1 1 d .
C10A C 0.0587(2) 1.1602(5) 0.15778(12) 0.0171(12) Uani 1 1 d .
C11A C 0.0979(3) 1.0956(5) 0.18095(12) 0.0191(13) Uani 1 1 d .
C12A C 0.0934(3) 1.1065(5) 0.21201(12) 0.0185(12) Uani 1 1 d .
H12A H 0.0644 1.1578 0.2198 0.022 Uiso 1 1 calc R
C13A C 0.1379(3) 1.0302(5) 0.22738(12) 0.0217(13) Uani 1 1 d .
H13A H 0.1468 1.0174 0.2483 0.026 Uiso 1 1 calc R
C14A C 0.1704(3) 0.9703(5) 0.20599(12) 0.0197(13) Uani 1 1 d .
C15A C 0.2199(3) 0.8818(6) 0.21357(12) 0.0232(14) Uani 1 1 d .
H15A H 0.2313 0.8573 0.2339 0.028 Uiso 1 1 calc R
C16A C 0.2538(3) 0.8267(5) 0.19441(12) 0.0212(13) Uani 1 1 d .
C17A C 0.3064(3) 0.7412(5) 0.20244(13) 0.0242(14) Uani 1 1 d .
H17A H 0.3236 0.7110 0.2219 0.029 Uiso 1 1 calc R
C18A C 0.3273(3) 0.7112(5) 0.17752(12) 0.0208(13) Uani 1 1 d .
H18A H 0.3617 0.6560 0.1765 0.025 Uiso 1 1 calc R
C19A C 0.2893(3) 0.7763(5) 0.15315(12) 0.0215(13) Uani 1 1 d .
C20A C 0.2938(3) 0.7722(5) 0.12337(12) 0.0200(13) Uani 1 1 d .
C21A C 0.3472(3) 0.6954(6) 0.11629(12) 0.0218(13) Uani 1 1 d .
C22A C 0.3409(3) 0.5622(6) 0.11007(12) 0.0247(14) Uani 1 1 d .
H22A H 0.3028 0.5189 0.1104 0.030 Uiso 1 1 calc R
C23A C 0.3909(3) 0.4928(6) 0.10336(12) 0.0223(14) Uani 1 1 d .
C24A C 0.4480(3) 0.5553(5) 0.10405(12) 0.0216(13) Uani 1 1 d .
H24A H 0.4831 0.5071 0.1009 0.026 Uiso 1 1 calc R
C25A C 0.4524(3) 0.6884(6) 0.10941(12) 0.0252(14) Uani 1 1 d .
C26A C 0.4024(3) 0.7606(6) 0.11554(12) 0.0231(13) Uani 1 1 d .
H26A H 0.4060 0.8521 0.1191 0.028 Uiso 1 1 calc R
C27A C 0.3321(3) 0.2932(6) 0.09186(15) 0.0338(16) Uani 1 1 d .
H27A H 0.3013 0.3356 0.0760 0.041 Uiso 1 1 calc R
H27B H 0.3154 0.2927 0.1103 0.041 Uiso 1 1 calc R
C28A C 0.3449(3) 0.1553(6) 0.08305(14) 0.0373(17) Uani 1 1 d .
H28A H 0.3057 0.1045 0.0804 0.045 Uiso 1 1 calc R
H28B H 0.3749 0.1144 0.0995 0.045 Uiso 1 1 calc R
C29A C 0.3709(3) 0.1444(6) 0.05453(13) 0.0331(16) Uani 1 1 d .
H29A H 0.4071 0.2054 0.0564 0.040 Uiso 1 1 calc R
C30A C 0.3941(3) 0.0078(7) 0.05062(16) 0.051(2) Uani 1 1 d .
H30A H 0.3598 -0.0546 0.0495 0.076 Uiso 1 1 calc R
H30B H 0.4274 -0.0142 0.0675 0.076 Uiso 1 1 calc R
H30C H 0.4103 0.0035 0.0323 0.076 Uiso 1 1 calc R
C31A C 0.3229(3) 0.1857(8) 0.02724(15) 0.057(2) Uani 1 1 d .
H31A H 0.3417 0.1825 0.0097 0.086 Uiso 1 1 calc R
H31B H 0.3089 0.2751 0.0300 0.086 Uiso 1 1 calc R
H31C H 0.2873 0.1259 0.0246 0.086 Uiso 1 1 calc R
C32A C 0.5617(3) 0.6936(6) 0.10678(15) 0.0367(17) Uani 1 1 d .
H32A H 0.5556 0.6413 0.0883 0.044 Uiso 1 1 calc R
H32B H 0.5743 0.6340 0.1239 0.044 Uiso 1 1 calc R
C33A C 0.6110(3) 0.7971(6) 0.10663(16) 0.0392(17) Uani 1 1 d .
H33A H 0.6146 0.8505 0.1249 0.047 Uiso 1 1 calc R
H33B H 0.6514 0.7527 0.1075 0.047 Uiso 1 1 calc R
C34A C 0.5994(3) 0.8879(6) 0.08015(15) 0.0394(17) Uani 1 1 d .
H34A H 0.5603 0.9377 0.0805 0.047 Uiso 1 1 calc R
C35A C 0.6530(3) 0.9877(7) 0.08276(19) 0.060(2) Uani 1 1 d .
H35A H 0.6589 1.0317 0.1021 0.090 Uiso 1 1 calc R
H35B H 0.6427 1.0528 0.0669 0.090 Uiso 1 1 calc R
H35C H 0.6913 0.9421 0.0810 0.090 Uiso 1 1 calc R
C36A C 0.5916(4) 0.8192(8) 0.05051(17) 0.065(2) Uani 1 1 d .
H36A H 0.6291 0.7684 0.0498 0.098 Uiso 1 1 calc R
H36B H 0.5849 0.8843 0.0345 0.098 Uiso 1 1 calc R
H36C H 0.5557 0.7602 0.0480 0.098 Uiso 1 1 calc R
C37A C 0.0054(3) 1.2407(5) 0.16440(11) 0.0182(13) Uani 1 1 d .
C38A C -0.0506(3) 1.1770(5) 0.16412(11) 0.0200(13) Uani 1 1 d .
H38A H -0.0541 1.0850 0.1611 0.024 Uiso 1 1 calc R
C39A C -0.1023(3) 1.2518(6) 0.16834(12) 0.0200(13) Uani 1 1 d .
C40A C -0.0964(3) 1.3837(6) 0.17383(11) 0.0228(14) Uani 1 1 d .
H40A H -0.1311 1.4335 0.1769 0.027 Uiso 1 1 calc R
C41A C -0.0388(3) 1.4445(5) 0.17494(11) 0.0190(13) Uani 1 1 d .
C42A C 0.0117(3) 1.3742(6) 0.16990(11) 0.0213(13) Uani 1 1 d .
H42A H 0.0504 1.4165 0.1702 0.026 Uiso 1 1 calc R
C43A C -0.2121(3) 1.2516(5) 0.16735(13) 0.0250(14) Uani 1 1 d .
H43A H -0.2223 1.3071 0.1494 0.030 Uiso 1 1 calc R
H43B H -0.2080 1.3084 0.1851 0.030 Uiso 1 1 calc R
C44A C -0.2624(3) 1.1482(6) 0.16732(13) 0.0317(15) Uani 1 1 d .
H44A H -0.3026 1.1935 0.1664 0.038 Uiso 1 1 calc R
H44B H -0.2661 1.0950 0.1491 0.038 Uiso 1 1 calc R
C45A C -0.2515(3) 1.0565(6) 0.19386(14) 0.0309(15) Uani 1 1 d .
H45A H -0.2131 1.0042 0.1936 0.037 Uiso 1 1 calc R
C46A C -0.3060(3) 0.9623(6) 0.19167(16) 0.0452(19) Uani 1 1 d .
H46A H -0.3441 1.0119 0.1920 0.068 Uiso 1 1 calc R
H46B H -0.2980 0.9015 0.2085 0.068 Uiso 1 1 calc R
H46C H -0.3111 0.9128 0.1731 0.068 Uiso 1 1 calc R
C47A C -0.2421(4) 1.1321(7) 0.22339(15) 0.053(2) Uani 1 1 d .
H47A H -0.2773 1.1914 0.2231 0.079 Uiso 1 1 calc R
H47B H -0.2036 1.1830 0.2260 0.079 Uiso 1 1 calc R
H47C H -0.2395 1.0700 0.2398 0.079 Uiso 1 1 calc R
C48A C 0.0200(3) 1.6452(5) 0.18464(13) 0.0249(14) Uani 1 1 d .
H48A H 0.0335 1.6517 0.1654 0.030 Uiso 1 1 calc R
H48B H 0.0529 1.6002 0.1990 0.030 Uiso 1 1 calc R
C49A C 0.0076(3) 1.7798(6) 0.19587(12) 0.0252(14) Uani 1 1 d .
H49A H -0.0270 1.8204 0.1816 0.030 Uiso 1 1 calc R
H49B H 0.0450 1.8349 0.1965 0.030 Uiso 1 1 calc R
C50A C -0.0085(3) 1.7790(6) 0.22635(13) 0.0341(16) Uani 1 1 d .
H50A H -0.0391 1.7066 0.2267 0.041 Uiso 1 1 calc R
C51A C -0.0396(3) 1.9066(7) 0.23301(15) 0.048(2) Uani 1 1 d .
H51A H -0.0110 1.9799 0.2326 0.072 Uiso 1 1 calc R
H51B H -0.0501 1.9010 0.2527 0.072 Uiso 1 1 calc R
H51C H -0.0776 1.9205 0.2180 0.072 Uiso 1 1 calc R
C52A C 0.0484(3) 1.7500(7) 0.25053(13) 0.0442(19) Uani 1 1 d .
H52A H 0.0684 1.6695 0.2456 0.066 Uiso 1 1 calc R
H52B H 0.0356 1.7389 0.2696 0.066 Uiso 1 1 calc R
H52C H 0.0779 1.8229 0.2519 0.066 Uiso 1 1 calc R
C53A C 0.1305(3) 1.1051(6) 0.01922(13) 0.0355(16) Uani 1 1 d .
H53A H 0.1688 1.1452 0.0282 0.043 Uiso 1 1 calc R
C54A C 0.1463(4) 1.1933(8) -0.02794(15) 0.057(2) Uani 1 1 d .
H54A H 0.1837 1.2291 -0.0151 0.086 Uiso 1 1 calc R
H54B H 0.1190 1.2652 -0.0366 0.086 Uiso 1 1 calc R
H54C H 0.1582 1.1417 -0.0439 0.086 Uiso 1 1 calc R
C55A C 0.0582(3) 1.0451(7) -0.02503(14) 0.0404(18) Uani 1 1 d .
H55A H 0.0515 0.9668 -0.0138 0.061 Uiso 1 1 calc R
H55B H 0.0624 1.0197 -0.0451 0.061 Uiso 1 1 calc R
H55C H 0.0227 1.1044 -0.0263 0.061 Uiso 1 1 calc R
N1B N 0.3919(2) 0.8496(4) 0.38389(10) 0.0210(11) Uani 1 1 d .
H1BA H 0.3626 0.8998 0.3737 0.025 Uiso 0.50 1 calc PR
N2B N 0.2935(2) 1.0160(4) 0.39719(10) 0.0208(11) Uani 1 1 d .
H2BA H 0.3064 0.9947 0.3809 0.025 Uiso 0.50 1 calc PR
N3B N 0.2566(2) 1.0958(4) 0.33531(10) 0.0208(11) Uani 1 1 d .
H3BA H 0.2860 1.0468 0.3458 0.025 Uiso 0.50 1 calc PR
N4B N 0.3559(2) 0.9287(4) 0.32244(10) 0.0180(10) Uani 1 1 d .
H4BA H 0.3437 0.9505 0.3389 0.022 Uiso 0.50 1 calc PR
N5B N 0.3893(2) 0.8556(5) 0.46385(11) 0.0333(13) Uani 1 1 d .
N6B N 0.4177(3) 0.9326(5) 0.51200(11) 0.0471(17) Uani 1 1 d .
O1B O 0.65593(18) 0.7587(4) 0.33389(9) 0.0303(10) Uani 1 1 d .
O2B O 0.53833(17) 0.3637(4) 0.31846(8) 0.0234(9) Uani 1 1 d .
O3B O 0.10814(18) 1.5697(4) 0.40307(9) 0.0293(10) Uani 1 1 d .
O4B O -0.00405(18) 1.1692(4) 0.39310(9) 0.0286(10) Uani 1 1 d .
C1B C 0.4351(3) 0.7787(5) 0.37239(13) 0.0227(13) Uani 1 1 d .
C2B C 0.4737(3) 0.7128(5) 0.39653(12) 0.0234(14) Uani 1 1 d .
H2B H 0.5078 0.6571 0.3953 0.028 Uiso 1 1 calc R
C3B C 0.4533(3) 0.7436(6) 0.42161(13) 0.0262(14) Uani 1 1 d .
H3B H 0.4705 0.7129 0.4410 0.031 Uiso 1 1 calc R
C4B C 0.4023(3) 0.8284(6) 0.41408(12) 0.0251(14) Uani 1 1 d .
C5B C 0.3698(3) 0.8908(6) 0.43368(12) 0.0248(14) Uani 1 1 d .
C6B C 0.3180(3) 0.9755(6) 0.42573(12) 0.0250(14) Uani 1 1 d .
C7B C 0.2839(3) 1.0311(6) 0.44637(13) 0.0284(15) Uani 1 1 d .
H7B H 0.2910 1.0172 0.4672 0.034 Uiso 1 1 calc R
C8B C 0.2393(3) 1.1075(6) 0.42986(13) 0.0322(16) Uani 1 1 d .
H8B H 0.2097 1.1592 0.4371 0.039 Uiso 1 1 calc R
C9B C 0.2450(3) 1.0961(5) 0.39957(12) 0.0217(13) Uani 1 1 d .
C10B C 0.2061(3) 1.1623(5) 0.37585(12) 0.0208(13) Uani 1 1 d .
C11B C 0.2121(2) 1.1640(5) 0.34662(12) 0.0188(13) Uani 1 1 d .
C12B C 0.1744(3) 1.2307(5) 0.32216(12) 0.0230(14) Uani 1 1 d .
H12B H 0.1401 1.2858 0.3233 0.028 Uiso 1 1 calc R
C13B C 0.1949(3) 1.2033(5) 0.29736(13) 0.0228(13) Uani 1 1 d .
H13B H 0.1778 1.2351 0.2780 0.027 Uiso 1 1 calc R
C14B C 0.2479(3) 1.1165(5) 0.30522(12) 0.0203(13) Uani 1 1 d .
C15B C 0.2828(3) 1.0603(5) 0.28647(12) 0.0211(13) Uani 1 1 d .
H15B H 0.2722 1.0849 0.2662 0.025 Uiso 1 1 calc R
C16B C 0.3319(2) 0.9710(5) 0.29424(12) 0.0202(13) Uani 1 1 d .
C17B C 0.3639(3) 0.9130(5) 0.27300(13) 0.0237(14) Uani 1 1 d .
H17B H 0.3556 0.9274 0.2522 0.028 Uiso 1 1 calc R
C18B C 0.4080(3) 0.8344(6) 0.28851(12) 0.0250(14) Uani 1 1 d .
H18B H 0.4367 0.7822 0.2806 0.030 Uiso 1 1 calc R
C19B C 0.4037(2) 0.8440(5) 0.31948(12) 0.0185(13) Uani 1 1 d .
C20B C 0.4417(2) 0.7768(5) 0.34269(12) 0.0192(13) Uani 1 1 d .
C21B C 0.4951(3) 0.6989(6) 0.33619(11) 0.0195(13) Uani 1 1 d .
C22B C 0.5506(3) 0.7610(6) 0.33690(12) 0.0212(13) Uani 1 1 d .
H22B H 0.5541 0.8528 0.3401 0.025 Uiso 1 1 calc R
C23B C 0.6026(3) 0.6868(6) 0.33276(12) 0.0248(14) Uani 1 1 d .
C24B C 0.5971(3) 0.5541(6) 0.32719(12) 0.0236(14) Uani 1 1 d .
H24B H 0.6323 0.5047 0.3245 0.028 Uiso 1 1 calc R
C25B C 0.5394(3) 0.4926(6) 0.32546(12) 0.0214(13) Uani 1 1 d .
C26B C 0.4890(3) 0.5639(6) 0.33059(12) 0.0220(13) Uani 1 1 d .
H26B H 0.4503 0.5216 0.3303 0.026 Uiso 1 1 calc R
C27B C 0.7130(3) 0.6885(6) 0.33411(15) 0.0330(16) Uani 1 1 d .
H27C H 0.7093 0.6345 0.3160 0.040 Uiso 1 1 calc R
H27D H 0.7226 0.6301 0.3516 0.040 Uiso 1 1 calc R
C28B C 0.7632(3) 0.7893(6) 0.33533(14) 0.0323(16) Uani 1 1 d .
H28C H 0.8032 0.7435 0.3360 0.039 Uiso 1 1 calc R
H28D H 0.7668 0.8395 0.3540 0.039 Uiso 1 1 calc R
C29B C 0.7533(3) 0.8852(7) 0.30952(15) 0.0394(17) Uani 1 1 d .
H29B H 0.7140 0.9344 0.3099 0.047 Uiso 1 1 calc R
C30B C 0.8061(3) 0.9850(7) 0.31310(18) 0.058(2) Uani 1 1 d .
H30D H 0.8102 1.0290 0.3323 0.087 Uiso 1 1 calc R
H30E H 0.7968 1.0500 0.2972 0.087 Uiso 1 1 calc R
H30F H 0.8450 0.9401 0.3121 0.087 Uiso 1 1 calc R
C31B C 0.7445(4) 0.8134(8) 0.27944(17) 0.070(3) Uani 1 1 d .
H31D H 0.7821 0.7631 0.2785 0.105 Uiso 1 1 calc R
H31E H 0.7370 0.8777 0.2633 0.105 Uiso 1 1 calc R
H31F H 0.7089 0.7540 0.2774 0.105 Uiso 1 1 calc R
C32B C 0.4803(3) 0.2958(5) 0.31440(13) 0.0239(14) Uani 1 1 d .
H32C H 0.4483 0.3425 0.2998 0.029 Uiso 1 1 calc R
H32D H 0.4659 0.2902 0.3334 0.029 Uiso 1 1 calc R
C33B C 0.4908(3) 0.1615(6) 0.30326(12) 0.0261(14) Uani 1 1 d .
H33C H 0.4527 0.1085 0.3024 0.031 Uiso 1 1 calc R
H33D H 0.5249 0.1188 0.3175 0.031 Uiso 1 1 calc R
C34B C 0.5076(3) 0.1631(6) 0.27223(13) 0.0348(17) Uani 1 1 d .
H34B H 0.5384 0.2351 0.2720 0.042 Uiso 1 1 calc R
C35B C 0.4500(3) 0.1930(7) 0.24795(13) 0.0446(19) Uani 1 1 d .
H35D H 0.4628 0.2059 0.2289 0.067 Uiso 1 1 calc R
H35E H 0.4298 0.2727 0.2532 0.067 Uiso 1 1 calc R
H35F H 0.4208 0.1195 0.2463 0.067 Uiso 1 1 calc R
C36B C 0.5384(4) 0.0341(7) 0.26577(16) 0.052(2) Uani 1 1 d .
H36D H 0.5490 0.0387 0.2461 0.078 Uiso 1 1 calc R
H36E H 0.5095 -0.0386 0.2663 0.078 Uiso 1 1 calc R
H36F H 0.5763 0.0200 0.2808 0.078 Uiso 1 1 calc R
C37B C 0.1524(3) 1.2385(5) 0.38314(12) 0.0198(13) Uani 1 1 d .
C38B C 0.1579(3) 1.3732(6) 0.38901(12) 0.0256(14) Uani 1 1 d .
H38B H 0.1956 1.4179 0.3883 0.031 Uiso 1 1 calc R
C39B C 0.1076(3) 1.4402(5) 0.39582(12) 0.0223(13) Uani 1 1 d .
C40B C 0.0514(3) 1.3754(6) 0.39643(12) 0.0243(14) Uani 1 1 d .
H40B H 0.0166 1.4230 0.4001 0.029 Uiso 1 1 calc R
C41B C 0.0474(3) 1.2430(5) 0.39171(12) 0.0206(13) Uani 1 1 d .
C42B C 0.0977(3) 1.1737(5) 0.38523(12) 0.0207(13) Uani 1 1 d .
H42B H 0.0947 1.0817 0.3822 0.025 Uiso 1 1 calc R
C43B C 0.1658(3) 1.6404(5) 0.40689(13) 0.0272(14) Uani 1 1 d .
H43C H 0.1810 1.6421 0.3880 0.033 Uiso 1 1 calc R
H43D H 0.1977 1.5978 0.4222 0.033 Uiso 1 1 calc R
C44B C 0.1536(3) 1.7772(6) 0.41622(13) 0.0295(15) Uani 1 1 d .
H44C H 0.1234 1.8193 0.4001 0.035 Uiso 1 1 calc R
H44D H 0.1929 1.8277 0.4189 0.035 Uiso 1 1 calc R
C45B C 0.1285(3) 1.7857(6) 0.44505(13) 0.0335(16) Uani 1 1 d .
H45B H 0.0927 1.7234 0.4433 0.040 Uiso 1 1 calc R
C46B C 0.1047(3) 1.9229(6) 0.44997(15) 0.0444(19) Uani 1 1 d .
H46D H 0.0883 1.9240 0.4683 0.067 Uiso 1 1 calc R
H46E H 0.0716 1.9469 0.4332 0.067 Uiso 1 1 calc R
H46F H 0.1389 1.9858 0.4516 0.067 Uiso 1 1 calc R
C47B C 0.1776(4) 1.7458(8) 0.47206(15) 0.059(2) Uani 1 1 d .
H47D H 0.2136 1.8043 0.4739 0.089 Uiso 1 1 calc R
H47E H 0.1908 1.6555 0.4696 0.089 Uiso 1 1 calc R
H47F H 0.1600 1.7521 0.4900 0.089 Uiso 1 1 calc R
C48B C -0.0593(3) 1.2364(6) 0.39749(15) 0.0355(16) Uani 1 1 d .
H48C H -0.0748 1.2954 0.3805 0.043 Uiso 1 1 calc R
H48D H -0.0501 1.2895 0.4158 0.043 Uiso 1 1 calc R
C49B C -0.1079(3) 1.1326(7) 0.39992(17) 0.047(2) Uani 1 1 d .
H49C H -0.1471 1.1774 0.4015 0.057 Uiso 1 1 calc R
H49D H -0.1162 1.0812 0.3813 0.057 Uiso 1 1 calc R
C50B C -0.0910(3) 1.0386(7) 0.42567(18) 0.051(2) Uani 1 1 d .
H50B H -0.0543 0.9864 0.4226 0.062 Uiso 1 1 calc R
C51B C -0.0729(5) 1.1087(9) 0.45559(19) 0.088(3) Uani 1 1 d .
H51D H -0.0324 1.1514 0.4569 0.131 Uiso 1 1 calc R
H51E H -0.0702 1.0447 0.4717 0.131 Uiso 1 1 calc R
H51F H -0.1043 1.1747 0.4573 0.131 Uiso 1 1 calc R
C52B C -0.1458(4) 0.9429(8) 0.4251(2) 0.084(3) Uani 1 1 d .
H52D H -0.1830 0.9922 0.4271 0.126 Uiso 1 1 calc R
H52E H -0.1352 0.8807 0.4415 0.126 Uiso 1 1 calc R
H52F H -0.1539 0.8950 0.4062 0.126 Uiso 1 1 calc R
C53B C 0.4049(3) 0.9494(7) 0.48149(16) 0.0420(18) Uani 1 1 d .
H53B H 0.4081 1.0346 0.4736 0.050 Uiso 1 1 calc R
C54B C 0.4402(4) 1.0406(7) 0.53090(15) 0.053(2) Uani 1 1 d .
H54D H 0.4441 1.1178 0.5188 0.079 Uiso 1 1 calc R
H54E H 0.4810 1.0187 0.5430 0.079 Uiso 1 1 calc R
H54F H 0.4110 1.0594 0.5439 0.079 Uiso 1 1 calc R
C55B C 0.4061(4) 0.8110(7) 0.52456(16) 0.067(3) Uani 1 1 d .
H55D H 0.3828 0.8255 0.5403 0.100 Uiso 1 1 calc R
H55E H 0.4457 0.7682 0.5329 0.100 Uiso 1 1 calc R
H55F H 0.3819 0.7550 0.5092 0.100 Uiso 1 1 calc R

loop_
_atom_site_aniso_label
_atom_site_aniso_U_11
_atom_site_aniso_U_22
_atom_site_aniso_U_33
_atom_site_aniso_U_23
_atom_site_aniso_U_13
_atom_site_aniso_U_12
N1A 0.023(3) 0.023(3) 0.028(3) 0.000(2) 0.011(2) -0.001(2)
N2A 0.023(3) 0.024(3) 0.017(2) -0.003(2) 0.006(2) 0.002(2)
N3A 0.024(3) 0.016(3) 0.022(3) -0.002(2) 0.011(2) 0.003(2)
N4A 0.020(3) 0.017(3) 0.022(3) 0.001(2) 0.003(2) -0.001(2)
N5A 0.031(3) 0.041(3) 0.025(3) 0.007(2) 0.013(2) 0.002(3)
N6A 0.049(4) 0.039(3) 0.028(3) 0.005(3) 0.011(3) -0.006(3)
O1A 0.028(2) 0.013(2) 0.044(3) -0.0080(19) 0.010(2) -0.0008(18)
O2A 0.027(3) 0.025(2) 0.040(2) -0.0084(19) 0.012(2) -0.0031(19)
O3A 0.018(2) 0.020(2) 0.046(3) -0.0074(19) 0.011(2) -0.0012(18)
O4A 0.026(2) 0.022(2) 0.033(2) -0.0045(19) 0.006(2) 0.0001(19)
C1A 0.019(3) 0.022(3) 0.023(3) -0.001(3) 0.007(3) -0.007(3)
C2A 0.020(3) 0.023(3) 0.034(4) -0.004(3) 0.005(3) 0.005(3)
C3A 0.036(4) 0.030(4) 0.022(3) 0.000(3) 0.011(3) -0.001(3)
C4A 0.029(4) 0.023(3) 0.021(3) 0.002(3) 0.008(3) -0.006(3)
C5A 0.024(3) 0.028(4) 0.025(3) 0.002(3) 0.010(3) -0.005(3)
C6A 0.021(3) 0.020(3) 0.024(3) 0.005(2) 0.007(3) -0.005(3)
C7A 0.024(3) 0.028(4) 0.022(3) 0.009(3) 0.003(3) 0.001(3)
C8A 0.018(3) 0.028(4) 0.024(3) 0.005(3) 0.004(3) 0.002(3)
C9A 0.016(3) 0.014(3) 0.029(3) 0.002(2) 0.007(3) -0.001(2)
C10A 0.017(3) 0.009(3) 0.024(3) 0.001(2) 0.001(2) -0.001(2)
C11A 0.018(3) 0.016(3) 0.025(3) -0.001(2) 0.009(3) 0.001(2)
C12A 0.016(3) 0.012(3) 0.029(3) -0.005(2) 0.008(3) -0.002(2)
C13A 0.022(3) 0.026(4) 0.019(3) -0.006(3) 0.007(3) -0.011(3)
C14A 0.024(3) 0.016(3) 0.020(3) 0.000(2) 0.005(3) -0.006(3)
C15A 0.021(3) 0.028(4) 0.023(3) 0.008(3) 0.009(3) -0.002(3)
C16A 0.016(3) 0.014(3) 0.032(3) 0.004(3) 0.002(3) -0.003(2)
C17A 0.023(3) 0.020(3) 0.030(3) 0.000(3) 0.006(3) -0.003(3)
C18A 0.015(3) 0.014(3) 0.033(3) 0.002(3) 0.004(3) 0.005(2)
C19A 0.019(3) 0.020(3) 0.026(3) -0.001(3) 0.007(3) -0.002(3)
C20A 0.020(3) 0.012(3) 0.027(3) 0.000(2) 0.003(3) -0.004(2)
C21A 0.019(3) 0.023(3) 0.023(3) 0.001(3) 0.002(3) 0.003(3)
C22A 0.023(3) 0.024(3) 0.028(3) 0.000(3) 0.007(3) 0.001(3)
C23A 0.024(3) 0.021(3) 0.021(3) 0.005(3) 0.002(3) 0.007(3)
C24A 0.021(3) 0.021(3) 0.025(3) -0.002(3) 0.008(3) 0.003(3)
C25A 0.021(3) 0.032(4) 0.022(3) -0.002(3) 0.003(3) -0.004(3)
C26A 0.024(3) 0.026(3) 0.020(3) -0.005(3) 0.007(3) -0.006(3)
C27A 0.024(4) 0.034(4) 0.046(4) -0.005(3) 0.011(3) -0.010(3)
C28A 0.043(4) 0.026(4) 0.047(4) -0.007(3) 0.019(4) -0.004(3)
C29A 0.029(4) 0.040(4) 0.032(4) -0.008(3) 0.008(3) -0.007(3)
C30A 0.051(5) 0.048(5) 0.058(5) -0.018(4) 0.025(4) -0.007(4)
C31A 0.032(4) 0.088(7) 0.050(5) -0.014(4) 0.004(4) -0.004(4)
C32A 0.024(4) 0.033(4) 0.055(4) -0.010(3) 0.014(3) 0.003(3)
C33A 0.023(4) 0.032(4) 0.063(5) -0.007(3) 0.012(3) 0.002(3)
C34A 0.026(4) 0.034(4) 0.062(5) -0.007(4) 0.018(4) -0.008(3)
C35A 0.040(5) 0.043(5) 0.098(6) -0.005(4) 0.013(5) -0.013(4)
C36A 0.078(7) 0.057(6) 0.069(6) -0.023(4) 0.037(5) -0.019(5)
C37A 0.022(3) 0.018(3) 0.016(3) 0.001(2) 0.006(3) 0.002(3)
C38A 0.024(3) 0.018(3) 0.020(3) -0.005(2) 0.010(3) 0.000(3)
C39A 0.019(3) 0.021(3) 0.022(3) -0.006(3) 0.008(3) -0.007(3)
C40A 0.026(4) 0.025(4) 0.018(3) 0.002(3) 0.004(3) 0.004(3)
C41A 0.025(3) 0.010(3) 0.020(3) -0.001(2) 0.002(3) -0.006(3)
C42A 0.018(3) 0.024(3) 0.021(3) -0.005(3) 0.002(3) -0.003(3)
C43A 0.021(3) 0.015(3) 0.039(4) -0.001(3) 0.008(3) 0.005(3)
C44A 0.020(3) 0.036(4) 0.036(4) -0.007(3) 0.001(3) 0.005(3)
C45A 0.027(4) 0.019(3) 0.046(4) 0.002(3) 0.005(3) -0.006(3)
C46A 0.033(4) 0.031(4) 0.070(5) 0.006(4) 0.005(4) -0.006(3)
C47A 0.062(6) 0.055(5) 0.042(4) 0.004(4) 0.016(4) -0.006(4)
C48A 0.023(3) 0.022(3) 0.028(3) -0.001(3) 0.000(3) -0.011(3)
C49A 0.031(4) 0.027(4) 0.019(3) -0.002(3) 0.007(3) -0.008(3)
C50A 0.044(4) 0.025(4) 0.034(4) -0.008(3) 0.010(3) -0.014(3)
C51A 0.060(5) 0.043(5) 0.051(4) -0.024(4) 0.035(4) -0.012(4)
C52A 0.065(5) 0.042(4) 0.024(3) 0.000(3) 0.003(4) -0.029(4)
C53A 0.043(4) 0.033(4) 0.028(4) -0.006(3) 0.003(3) -0.003(3)
C54A 0.064(6) 0.062(5) 0.043(4) 0.011(4) 0.004(4) -0.022(4)
C55A 0.038(4) 0.052(5) 0.030(4) 0.008(3) 0.003(3) -0.012(4)
N1B 0.017(3) 0.019(3) 0.029(3) 0.001(2) 0.008(2) 0.004(2)
N2B 0.019(3) 0.025(3) 0.021(3) -0.005(2) 0.008(2) 0.000(2)
N3B 0.018(3) 0.019(3) 0.027(3) -0.007(2) 0.008(2) 0.003(2)
N4B 0.017(3) 0.015(3) 0.023(3) -0.003(2) 0.007(2) -0.002(2)
N5B 0.035(3) 0.030(3) 0.033(3) -0.001(2) 0.003(3) 0.010(3)
N6B 0.090(5) 0.027(3) 0.024(3) 0.009(3) 0.011(3) 0.007(3)
O1B 0.016(2) 0.023(2) 0.054(3) -0.005(2) 0.013(2) 0.0015(18)
O2B 0.020(2) 0.015(2) 0.035(2) -0.0065(18) 0.0039(19) -0.0002(17)
O3B 0.021(2) 0.029(3) 0.039(2) -0.003(2) 0.010(2) 0.0001(19)
O4B 0.017(2) 0.025(2) 0.046(3) -0.0036(19) 0.013(2) 0.0030(18)
C1B 0.016(3) 0.018(3) 0.035(4) 0.000(3) 0.009(3) -0.001(3)
C2B 0.026(4) 0.021(3) 0.026(3) -0.008(3) 0.012(3) -0.002(3)
C3B 0.021(3) 0.032(4) 0.024(3) 0.003(3) 0.002(3) 0.009(3)
C4B 0.028(4) 0.021(3) 0.026(3) 0.005(3) 0.004(3) 0.003(3)
C5B 0.029(4) 0.028(4) 0.018(3) 0.000(3) 0.005(3) 0.003(3)
C6B 0.024(3) 0.025(3) 0.027(3) -0.005(3) 0.008(3) 0.002(3)
C7B 0.027(4) 0.035(4) 0.025(3) 0.002(3) 0.009(3) 0.006(3)
C8B 0.025(4) 0.040(4) 0.034(4) -0.003(3) 0.009(3) 0.007(3)
C9B 0.014(3) 0.023(3) 0.030(3) -0.004(3) 0.010(3) 0.000(3)
C10B 0.016(3) 0.015(3) 0.033(3) -0.006(3) 0.006(3) -0.002(2)
C11B 0.015(3) 0.017(3) 0.026(3) -0.004(2) 0.007(3) -0.002(2)
C12B 0.023(3) 0.023(3) 0.024(3) 0.001(3) 0.005(3) -0.003(3)
C13B 0.026(4) 0.014(3) 0.026(3) 0.003(2) 0.002(3) 0.002(3)
C14B 0.021(3) 0.019(3) 0.021(3) -0.002(2) 0.005(3) -0.002(3)
C15B 0.021(3) 0.019(3) 0.024(3) 0.001(2) 0.006(3) -0.002(3)
C16B 0.013(3) 0.023(3) 0.027(3) -0.001(3) 0.009(3) -0.003(3)
C17B 0.028(4) 0.023(3) 0.022(3) 0.003(3) 0.011(3) -0.004(3)
C18B 0.028(4) 0.026(4) 0.024(3) -0.004(3) 0.013(3) -0.004(3)
C19B 0.016(3) 0.010(3) 0.029(3) -0.006(2) 0.004(3) -0.008(2)
C20B 0.014(3) 0.022(3) 0.023(3) -0.005(2) 0.008(3) -0.001(2)
C21B 0.024(3) 0.023(3) 0.013(3) 0.001(2) 0.007(3) 0.004(3)
C22B 0.019(3) 0.015(3) 0.029(3) 0.002(3) 0.004(3) 0.000(3)
C23B 0.028(4) 0.031(4) 0.017(3) 0.003(3) 0.010(3) 0.009(3)
C24B 0.022(3) 0.021(3) 0.029(3) 0.003(3) 0.009(3) 0.012(3)
C25B 0.021(3) 0.026(4) 0.019(3) 0.001(3) 0.009(3) 0.005(3)
C26B 0.013(3) 0.025(3) 0.029(3) -0.005(3) 0.006(3) -0.007(3)
C27B 0.027(4) 0.029(4) 0.045(4) 0.001(3) 0.011(3) 0.005(3)
C28B 0.018(3) 0.031(4) 0.051(4) -0.007(3) 0.015(3) 0.004(3)
C29B 0.020(4) 0.039(4) 0.059(5) 0.004(4) 0.009(3) 0.011(3)
C30B 0.023(4) 0.053(5) 0.097(6) 0.019(5) 0.009(4) -0.004(4)
C31B 0.103(8) 0.054(6) 0.057(5) 0.009(4) 0.022(5) 0.000(5)
C32B 0.031(4) 0.017(3) 0.026(3) -0.006(3) 0.012(3) 0.003(3)
C33B 0.024(3) 0.024(4) 0.032(3) 0.000(3) 0.009(3) -0.008(3)
C34B 0.048(4) 0.028(4) 0.035(4) -0.006(3) 0.023(3) -0.019(3)
C35B 0.059(5) 0.048(5) 0.026(4) 0.000(3) 0.005(4) -0.024(4)
C36B 0.065(5) 0.039(5) 0.063(5) -0.025(4) 0.038(4) -0.023(4)
C37B 0.021(3) 0.016(3) 0.023(3) -0.002(2) 0.006(3) 0.001(3)
C38B 0.020(3) 0.028(4) 0.030(3) -0.003(3) 0.009(3) 0.002(3)
C39B 0.028(4) 0.015(3) 0.021(3) -0.008(2) -0.003(3) -0.002(3)
C40B 0.018(3) 0.032(4) 0.025(3) -0.001(3) 0.009(3) 0.003(3)
C41B 0.024(3) 0.010(3) 0.027(3) 0.000(2) 0.003(3) 0.005(3)
C42B 0.019(3) 0.015(3) 0.028(3) -0.003(2) 0.004(3) 0.004(3)
C43B 0.030(4) 0.021(3) 0.030(3) 0.001(3) 0.005(3) 0.003(3)
C44B 0.029(4) 0.026(4) 0.034(4) -0.002(3) 0.007(3) 0.003(3)
C45B 0.042(4) 0.031(4) 0.030(4) -0.001(3) 0.013(3) -0.012(3)
C46B 0.060(5) 0.028(4) 0.050(4) -0.011(3) 0.022(4) -0.006(4)
C47B 0.079(7) 0.059(6) 0.038(4) -0.001(4) 0.009(4) 0.012(5)
C48B 0.022(4) 0.031(4) 0.057(4) -0.008(3) 0.015(3) 0.000(3)
C49B 0.021(4) 0.040(5) 0.087(6) -0.011(4) 0.025(4) -0.003(3)
C50B 0.042(5) 0.038(5) 0.082(6) 0.006(4) 0.032(4) 0.003(4)
C51B 0.114(9) 0.087(8) 0.073(6) 0.004(6) 0.047(6) -0.011(6)
C52B 0.044(5) 0.055(6) 0.164(10) 0.025(6) 0.049(6) 0.004(4)
C53B 0.045(5) 0.023(4) 0.057(5) -0.003(3) 0.009(4) 0.004(3)
C54B 0.070(6) 0.048(5) 0.038(4) 0.000(4) 0.008(4) -0.014(4)
C55B 0.110(8) 0.042(5) 0.044(5) 0.008(4) 0.004(5) -0.012(5)

loop_
_atom_type_symbol
_atom_type_description
_atom_type_scat_dispersion_real
_atom_type_scat_dispersion_imag
_atom_type_scat_source
C C 0.0033 0.0016 'International Tables Vol C Tables 4.2.6.8 and 6.1.1.4'
H H 0.0000 0.0000 'International Tables Vol C Tables 4.2.6.8 and 6.1.1.4'
N N 0.0061 0.0033 'International Tables Vol C Tables 4.2.6.8 and 6.1.1.4'
O O 0.0106 0.0060 'International Tables Vol C Tables 4.2.6.8 and 6.1.1.4'

loop_
_geom_angle_atom_site_label_1
_geom_angle_atom_site_label_2
_geom_angle_atom_site_label_3
_geom_angle
C4A N1A C1A 106.8(5)
C4A N1A H1AA 126.6
C1A N1A H1AA 126.6
C6A N2A C9A 109.4(5)
C6A N2A H2AA 125.3
C9A N2A H2AA 125.3
C14A N3A C11A 105.8(4)
C14A N3A H3AA 127.1
C11A N3A H3AA 127.1
C16A N4A C19A 109.6(5)
C16A N4A H4AA 125.2
C19A N4A H4AA 125.2
C53A N5A C5A 119.1(5)
C53A N6A C55A 119.9(5)
C53A N6A C54A 121.1(6)
C55A N6A C54A 118.6(5)
C23A O1A C27A 118.8(4)
C25A O2A C32A 118.4(5)
C39A O3A C43A 117.5(4)
C41A O4A C48A 118.9(4)
N1A C1A C20A 127.3(5)
N1A C1A C2A 109.6(5)
C20A C1A C2A 123.1(5)
C3A C2A C1A 107.2(5)
C3A C2A H2A 126.4
C1A C2A H2A 126.4
C2A C3A C4A 106.1(5)
C2A C3A H3A 127.0
C4A C3A H3A 127.0
N1A C4A C5A 126.4(5)
N1A C4A C3A 110.3(5)
C5A C4A C3A 123.2(5)
N5A C5A C4A 119.7(5)
N5A C5A C6A 115.5(5)
C4A C5A C6A 124.4(5)
N2A C6A C5A 127.5(5)
N2A C6A C7A 106.8(5)
C5A C6A C7A 125.7(5)
C8A C7A C6A 107.9(5)
C8A C7A H7A 126.1
C6A C7A H7A 126.1
C7A C8A C9A 108.6(5)
C7A C8A H8A 125.7
C9A C8A H8A 125.7
N2A C9A C10A 125.6(5)
N2A C9A C8A 107.3(5)
C10A C9A C8A 127.1(5)
C11A C10A C9A 125.3(5)
C11A C10A C37A 119.2(5)
C9A C10A C37A 115.5(5)
N3A C11A C10A 125.6(5)
N3A C11A C12A 110.3(5)
C10A C11A C12A 124.2(5)
C13A C12A C11A 106.8(5)
C13A C12A H12A 126.6
C11A C12A H12A 126.6
C12A C13A C14A 107.0(5)
C12A C13A H13A 126.5
C14A C13A H13A 126.5
N3A C14A C15A 125.6(5)
N3A C14A C13A 110.3(5)
C15A C14A C13A 124.1(5)
C16A C15A C14A 126.4(5)
C16A C15A H15A 116.8
C14A C15A H15A 116.8
N4A C16A C15A 126.9(5)
N4A C16A C17A 106.8(5)
C15A C16A C17A 126.3(5)
C18A C17A C16A 108.2(5)
C18A C17A H17A 125.9
C16A C17A H17A 125.9
C17A C18A C19A 108.4(5)
C17A C18A H18A 125.8
C19A C18A H18A 125.8
N4A C19A C20A 125.1(5)
N4A C19A C18A 107.0(5)
C20A C19A C18A 127.9(5)
C19A C20A C1A 125.2(5)
C19A C20A C21A 116.3(5)
C1A C20A C21A 118.5(5)
C26A C21A C22A 121.0(5)
C26A C21A C20A 118.6(5)
C22A C21A C20A 120.4(5)
C21A C22A C23A 119.6(6)
C21A C22A H22A 120.2
C23A C22A H22A 120.2
O1A C23A C22A 125.2(5)
O1A C23A C24A 114.6(5)
C22A C23A C24A 120.3(6)
C25A C24A C23A 118.8(5)
C25A C24A H24A 120.6
C23A C24A H24A 120.6
O2A C25A C24A 124.1(5)
O2A C25A C26A 114.2(5)
C24A C25A C26A 121.7(5)
C21A C26A C25A 118.5(6)
C21A C26A H26A 120.7
C25A C26A H26A 120.7
O1A C27A C28A 107.1(5)
O1A C27A H27A 110.3
C28A C27A H27A 110.3
O1A C27A H27B 110.3
C28A C27A H27B 110.3
H27A C27A H27B 108.6
C27A C28A C29A 114.7(5)
C27A C28A H28A 108.6
C29A C28A H28A 108.6
C27A C28A H28B 108.6
C29A C28A H28B 108.6
H28A C28A H28B 107.6
C30A C29A C31A 110.6(6)
C30A C29A C28A 111.2(5)
C31A C29A C28A 111.6(5)
C30A C29A H29A 107.8
C31A C29A H29A 107.8
C28A C29A H29A 107.8
C29A C30A H30A 109.5
C29A C30A H30B 109.5
H30A C30A H30B 109.5
C29A C30A H30C 109.5
H30A C30A H30C 109.5
H30B C30A H30C 109.5
C29A C31A H31A 109.5
C29A C31A H31B 109.5
H31A C31A H31B 109.5
C29A C31A H31C 109.5
H31A C31A H31C 109.5
H31B C31A H31C 109.5
O2A C32A C33A 107.0(5)
O2A C32A H32A 110.3
C33A C32A H32A 110.3
O2A C32A H32B 110.3
C33A C32A H32B 110.3
H32A C32A H32B 108.6
C34A C33A C32A 115.3(6)
C34A C33A H33A 108.4
C32A C33A H33A 108.4
C34A C33A H33B 108.4
C32A C33A H33B 108.4
H33A C33A H33B 107.5
C33A C34A C36A 114.3(6)
C33A C34A C35A 109.9(6)
C36A C34A C35A 108.9(6)
C33A C34A H34A 107.8
C36A C34A H34A 107.8
C35A C34A H34A 107.8
C34A C35A H35A 109.5
C34A C35A H35B 109.5
H35A C35A H35B 109.5
C34A C35A H35C 109.5
H35A C35A H35C 109.5
H35B C35A H35C 109.5
C34A C36A H36A 109.5
C34A C36A H36B 109.5
H36A C36A H36B 109.5
C34A C36A H36C 109.5
H36A C36A H36C 109.5
H36B C36A H36C 109.5
C38A C37A C42A 121.1(5)
C38A C37A C10A 117.7(5)
C42A C37A C10A 121.2(5)
C37A C38A C39A 118.7(5)
C37A C38A H38A 120.7
C39A C38A H38A 120.7
O3A C39A C40A 125.1(5)
O3A C39A C38A 114.4(5)
C40A C39A C38A 120.4(5)
C39A C40A C41A 119.6(5)
C39A C40A H40A 120.2
C41A C40A H40A 120.2
O4A C41A C42A 124.7(5)
O4A C41A C40A 114.4(5)
C42A C41A C40A 120.9(5)
C41A C42A C37A 119.2(5)
C41A C42A H42A 120.4
C37A C42A H42A 120.4
O3A C43A C44A 105.9(4)
O3A C43A H43A 110.5
C44A C43A H43A 110.5
O3A C43A H43B 110.5
C44A C43A H43B 110.5
H43A C43A H43B 108.7
C45A C44A C43A 115.4(5)
C45A C44A H44A 108.4
C43A C44A H44A 108.4
C45A C44A H44B 108.4
C43A C44A H44B 108.4
H44A C44A H44B 107.5
C44A C45A C46A 110.0(5)
C44A C45A C47A 111.8(5)
C46A C45A C47A 109.8(5)
C44A C45A H45A 108.4
C46A C45A H45A 108.4
C47A C45A H45A 108.4
C45A C46A H46A 109.5
C45A C46A H46B 109.5
H46A C46A H46B 109.5
C45A C46A H46C 109.5
H46A C46A H46C 109.5
H46B C46A H46C 109.5
C45A C47A H47A 109.5
C45A C47A H47B 109.5
H47A C47A H47B 109.5
C45A C47A H47C 109.5
H47A C47A H47C 109.5
H47B C47A H47C 109.5
O4A C48A C49A 106.0(5)
O4A C48A H48A 110.5
C49A C48A H48A 110.5
O4A C48A H48B 110.5
C49A C48A H48B 110.5
H48A C48A H48B 108.7
C48A C49A C50A 113.8(5)
C48A C49A H49A 108.8
C50A C49A H49A 108.8
C48A C49A H49B 108.8
C50A C49A H49B 108.8
H49A C49A H49B 107.7
C49A C50A C52A 111.4(5)
C49A C50A C51A 112.2(5)
C52A C50A C51A 110.6(5)
C49A C50A H50A 107.4
C52A C50A H50A 107.4
C51A C50A H50A 107.4
C50A C51A H51A 109.5
C50A C51A H51B 109.5
H51A C51A H51B 109.5
C50A C51A H51C 109.5
H51A C51A H51C 109.5
H51B C51A H51C 109.5
C50A C52A H52A 109.5
C50A C52A H52B 109.5
H52A C52A H52B 109.5
C50A C52A H52C 109.5
H52A C52A H52C 109.5
H52B C52A H52C 109.5
N5A C53A N6A 124.3(6)
N5A C53A H53A 117.8
N6A C53A H53A 117.8
N6A C54A H54A 109.5
N6A C54A H54B 109.5
H54A C54A H54B 109.5
N6A C54A H54C 109.5
H54A C54A H54C 109.5
H54B C54A H54C 109.5
N6A C55A H55A 109.5
N6A C55A H55B 109.5
H55A C55A H55B 109.5
N6A C55A H55C 109.5
H55A C55A H55C 109.5
H55B C55A H55C 109.5
C4B N1B C1B 108.4(5)
C4B N1B H1BA 125.8
C1B N1B H1BA 125.8
C9B N2B C6B 105.4(4)
C9B N2B H2BA 127.3
C6B N2B H2BA 127.3
C14B N3B C11B 109.6(5)
C14B N3B H3BA 125.2
C11B N3B H3BA 125.2
C16B N4B C19B 105.0(4)
C16B N4B H4BA 127.5
C19B N4B H4BA 127.5
C53B N5B C5B 115.4(6)
C53B N6B C55B 120.4(6)
C53B N6B C54B 119.7(6)
C55B N6B C54B 119.9(6)
C23B O1B C27B 117.8(4)
C25B O2B C32B 118.4(4)
C39B O3B C43B 118.8(4)
C41B O4B C48B 117.9(4)
N1B C1B C20B 126.5(5)
N1B C1B C2B 107.3(5)
C20B C1B C2B 126.2(5)
C3B C2B C1B 107.8(5)
C3B C2B H2B 126.1
C1B C2B H2B 126.1
C2B C3B C4B 108.5(5)
C2B C3B H3B 125.7
C4B C3B H3B 125.7
N1B C4B C3B 108.0(5)
N1B C4B C5B 124.8(5)
C3B C4B C5B 127.0(5)
C4B C5B N5B 114.9(5)
C4B C5B C6B 126.4(5)
N5B C5B C6B 118.5(5)
N2B C6B C5B 124.6(5)
N2B C6B C7B 110.8(5)
C5B C6B C7B 124.6(5)
C8B C7B C6B 105.7(5)
C8B C7B H7B 127.2
C6B C7B H7B 127.2
C7B C8B C9B 107.7(5)
C7B C8B H8B 126.2
C9B C8B H8B 126.2
N2B C9B C10B 125.8(5)
N2B C9B C8B 110.5(5)
C10B C9B C8B 123.7(5)
C11B C10B C9B 126.7(5)
C11B C10B C37B 116.3(5)
C9B C10B C37B 117.0(5)
C10B C11B N3B 125.0(5)
C10B C11B C12B 128.4(5)
N3B C11B C12B 106.6(5)
C13B C12B C11B 109.3(5)
C13B C12B H12B 125.3
C11B C12B H12B 125.3
C12B C13B C14B 107.8(5)
C12B C13B H13B 126.1
C14B C13B H13B 126.1
N3B C14B C15B 125.5(5)
N3B C14B C13B 106.7(5)
C15B C14B C13B 127.8(5)
C14B C15B C16B 127.0(5)
C14B C15B H15B 116.5
C16B C15B H15B 116.5
N4B C16B C15B 125.2(5)
N4B C16B C17B 111.4(5)
C15B C16B C17B 123.3(5)
C18B C17B C16B 106.4(5)
C18B C17B H17B 126.8
C16B C17B H17B 126.8
C17B C18B C19B 107.3(5)
C17B C18B H18B 126.3
C19B C18B H18B 126.3
N4B C19B C20B 125.4(5)
N4B C19B C18B 109.8(5)
C20B C19B C18B 124.7(5)
C19B C20B C1B 125.0(5)
C19B C20B C21B 118.8(5)
C1B C20B C21B 116.2(5)
C22B C21B C26B 120.8(5)
C22B C21B C20B 118.6(5)
C26B C21B C20B 120.6(5)
C21B C22B C23B 119.2(5)
C21B C22B H22B 120.4
C23B C22B H22B 120.4
O1B C23B C24B 125.0(5)
O1B C23B C22B 114.4(5)
C24B C23B C22B 120.5(6)
C23B C24B C25B 119.7(5)
C23B C24B H24B 120.2
C25B C24B H24B 120.2
O2B C25B C26B 125.1(5)
O2B C25B C24B 115.0(5)
C26B C25B C24B 119.9(5)
C25B C26B C21B 119.8(5)
C25B C26B H26B 120.1
C21B C26B H26B 120.1
O1B C27B C28B 106.8(5)
O1B C27B H27C 110.4
C28B C27B H27C 110.4
O1B C27B H27D 110.4
C28B C27B H27D 110.4
H27C C27B H27D 108.6
C27B C28B C29B 115.1(6)
C27B C28B H28C 108.5
C29B C28B H28C 108.5
C27B C28B H28D 108.5
C29B C28B H28D 108.5
H28C C28B H28D 107.5
C28B C29B C30B 111.1(6)
C28B C29B C31B 111.5(6)
C30B C29B C31B 111.6(6)
C28B C29B H29B 107.5
C30B C29B H29B 107.5
C31B C29B H29B 107.5
C29B C30B H30D 109.5
C29B C30B H30E 109.5
H30D C30B H30E 109.5
C29B C30B H30F 109.5
H30D C30B H30F 109.5
H30E C30B H30F 109.5
C29B C31B H31D 109.5
C29B C31B H31E 109.5
H31D C31B H31E 109.5
C29B C31B H31F 109.5
H31D C31B H31F 109.5
H31E C31B H31F 109.5
O2B C32B C33B 107.0(4)
O2B C32B H32C 110.3
C33B C32B H32C 110.3
O2B C32B H32D 110.3
C33B C32B H32D 110.3
H32C C32B H32D 108.6
C32B C33B C34B 112.8(5)
C32B C33B H33C 109.0
C34B C33B H33C 109.0
C32B C33B H33D 109.0
C34B C33B H33D 109.0
H33C C33B H33D 107.8
C36B C34B C35B 111.0(5)
C36B C34B C33B 111.4(5)
C35B C34B C33B 111.0(5)
C36B C34B H34B 107.7
C35B C34B H34B 107.7
C33B C34B H34B 107.7
C34B C35B H35D 109.5
C34B C35B H35E 109.5
H35D C35B H35E 109.5
C34B C35B H35F 109.5
H35D C35B H35F 109.5
H35E C35B H35F 109.5
C34B C36B H36D 109.5
C34B C36B H36E 109.5
H36D C36B H36E 109.5
C34B C36B H36F 109.5
H36D C36B H36F 109.5
H36E C36B H36F 109.5
C42B C37B C38B 119.8(5)
C42B C37B C10B 119.7(5)
C38B C37B C10B 120.5(5)
C39B C38B C37B 119.0(5)
C39B C38B H38B 120.5
C37B C38B H38B 120.5
O3B C39B C38B 124.4(5)
O3B C39B C40B 114.6(5)
C38B C39B C40B 120.9(5)
C41B C40B C39B 119.4(5)
C41B C40B H40B 120.3
C39B C40B H40B 120.3
O4B C41B C40B 124.3(5)
O4B C41B C42B 115.3(5)
C40B C41B C42B 120.4(5)
C41B C42B C37B 120.4(5)
C41B C42B H42B 119.8
C37B C42B H42B 119.8
O3B C43B C44B 107.5(5)
O3B C43B H43C 110.2
C44B C43B H43C 110.2
O3B C43B H43D 110.2
C44B C43B H43D 110.2
H43C C43B H43D 108.5
C43B C44B C45B 114.5(5)
C43B C44B H44C 108.6
C45B C44B H44C 108.6
C43B C44B H44D 108.6
C45B C44B H44D 108.6
H44C C44B H44D 107.6
C47B C45B C46B 109.3(5)
C47B C45B C44B 111.6(6)
C46B C45B C44B 111.8(5)
C47B C45B H45B 108.0
C46B C45B H45B 108.0
C44B C45B H45B 108.0
C45B C46B H46D 109.5
C45B C46B H46E 109.5
H46D C46B H46E 109.5
C45B C46B H46F 109.5
H46D C46B H46F 109.5
H46E C46B H46F 109.5
C45B C47B H47D 109.5
C45B C47B H47E 109.5
H47D C47B H47E 109.5
C45B C47B H47F 109.5
H47D C47B H47F 109.5
H47E C47B H47F 109.5
O4B C48B C49B 107.4(5)
O4B C48B H48C 110.2
C49B C48B H48C 110.2
O4B C48B H48D 110.2
C49B C48B H48D 110.2
H48C C48B H48D 108.5
C50B C49B C48B 115.7(6)
C50B C49B H49C 108.3
C48B C49B H49C 108.3
C50B C49B H49D 108.3
C48B C49B H49D 108.3
H49C C49B H49D 107.4
C49B C50B C51B 112.7(6)
C49B C50B C52B 108.7(7)
C51B C50B C52B 111.9(7)
C49B C50B H50B 107.8
C51B C50B H50B 107.8
C52B C50B H50B 107.8
C50B C51B H51D 109.5
C50B C51B H51E 109.5
H51D C51B H51E 109.5
C50B C51B H51F 109.5
H51D C51B H51F 109.5
H51E C51B H51F 109.5
C50B C52B H52D 109.5
C50B C52B H52E 109.5
H52D C52B H52E 109.5
C50B C52B H52F 109.5
H52D C52B H52F 109.5
H52E C52B H52F 109.5
N5B C53B N6B 122.2(6)
N5B C53B H53B 118.9
N6B C53B H53B 118.9
N6B C54B H54D 109.5
N6B C54B H54E 109.5
H54D C54B H54E 109.5
N6B C54B H54F 109.5
H54D C54B H54F 109.5
H54E C54B H54F 109.5
N6B C55B H55D 109.5
N6B C55B H55E 109.5
H55D C55B H55E 109.5
N6B C55B H55F 109.5
H55D C55B H55F 109.5
H55E C55B H55F 109.5

loop_
_geom_bond_atom_site_label_1
_geom_bond_atom_site_label_2
_geom_bond_distance
N1A C4A 1.359(7)
N1A C1A 1.377(7)
N1A H1AA 0.8800
N2A C6A 1.379(7)
N2A C9A 1.380(6)
N2A H2AA 0.8800
N3A C14A 1.363(7)
N3A C11A 1.372(7)
N3A H3AA 0.8800
N4A C16A 1.370(7)
N4A C19A 1.386(7)
N4A H4AA 0.8800
N5A C53A 1.256(7)
N5A C5A 1.398(7)
N6A C53A 1.341(8)
N6A C55A 1.428(8)
N6A C54A 1.458(8)
O1A C23A 1.364(6)
O1A C27A 1.441(7)
O2A C25A 1.374(7)
O2A C32A 1.451(7)
O3A C39A 1.369(6)
O3A C43A 1.437(6)
O4A C41A 1.360(6)
O4A C48A 1.445(6)
C1A C20A 1.400(8)
C1A C2A 1.445(7)
C2A C3A 1.364(8)
C2A H2A 0.9500
C3A C4A 1.457(7)
C3A H3A 0.9500
C4A C5A 1.404(8)
C5A C6A 1.403(7)
C6A C7A 1.430(8)
C7A C8A 1.361(7)
C7A H7A 0.9500
C8A C9A 1.409(7)
C8A H8A 0.9500
C9A C10A 1.401(7)
C10A C11A 1.394(7)
C10A C37A 1.510(7)
C11A C12A 1.456(7)
C12A C13A 1.336(8)
C12A H12A 0.9500
C13A C14A 1.459(7)
C13A H13A 0.9500
C14A C15A 1.404(8)
C15A C16A 1.382(7)
C15A H15A 0.9500
C16A C17A 1.436(8)
C17A C18A 1.353(7)
C17A H17A 0.9500
C18A C19A 1.422(8)
C18A H18A 0.9500
C19A C20A 1.394(7)
C20A C21A 1.500(8)
C21A C26A 1.389(8)
C21A C22A 1.391(8)
C22A C23A 1.393(8)
C22A H22A 0.9500
C23A C24A 1.402(8)
C24A C25A 1.382(8)
C24A H24A 0.9500
C25A C26A 1.397(8)
C26A H26A 0.9500
C27A C28A 1.508(8)
C27A H27A 0.9900
C27A H27B 0.9900
C28A C29A 1.537(8)
C28A H28A 0.9900
C28A H28B 0.9900
C29A C30A 1.509(9)
C29A C31A 1.528(9)
C29A H29A 1.0000
C30A H30A 0.9800
C30A H30B 0.9800
C30A H30C 0.9800
C31A H31A 0.9800
C31A H31B 0.9800
C31A H31C 0.9800
C32A C33A 1.514(8)
C32A H32A 0.9900
C32A H32B 0.9900
C33A C34A 1.512(9)
C33A H33A 0.9900
C33A H33B 0.9900
C34A C36A 1.513(9)
C34A C35A 1.543(9)
C34A H34A 1.0000
C35A H35A 0.9800
C35A H35B 0.9800
C35A H35C 0.9800
C36A H36A 0.9800
C36A H36B 0.9800
C36A H36C 0.9800
C37A C38A 1.389(7)
C37A C42A 1.389(7)
C38A C39A 1.414(7)
C38A H38A 0.9500
C39A C40A 1.372(7)
C40A C41A 1.400(8)
C40A H40A 0.9500
C41A C42A 1.379(7)
C42A H42A 0.9500
C43A C44A 1.528(8)
C43A H43A 0.9900
C43A H43B 0.9900
C44A C45A 1.520(8)
C44A H44A 0.9900
C44A H44B 0.9900
C45A C46A 1.523(8)
C45A C47A 1.540(9)
C45A H45A 1.0000
C46A H46A 0.9800
C46A H46B 0.9800
C46A H46C 0.9800
C47A H47A 0.9800
C47A H47B 0.9800
C47A H47C 0.9800
C48A C49A 1.512(8)
C48A H48A 0.9900
C48A H48B 0.9900
C49A C50A 1.514(8)
C49A H49A 0.9900
C49A H49B 0.9900
C50A C52A 1.527(9)
C50A C51A 1.530(9)
C50A H50A 1.0000
C51A H51A 0.9800
C51A H51B 0.9800
C51A H51C 0.9800
C52A H52A 0.9800
C52A H52B 0.9800
C52A H52C 0.9800
C53A H53A 0.9500
C54A H54A 0.9800
C54A H54B 0.9800
C54A H54C 0.9800
C55A H55A 0.9800
C55A H55B 0.9800
C55A H55C 0.9800
N1B C4B 1.379(7)
N1B C1B 1.380(7)
N1B H1BA 0.8800
N2B C9B 1.364(7)
N2B C6B 1.378(7)
N2B H2BA 0.8800
N3B C14B 1.375(7)
N3B C11B 1.384(6)
N3B H3BA 0.8800
N4B C16B 1.369(7)
N4B C19B 1.387(7)
N4B H4BA 0.8800
N5B C53B 1.258(8)
N5B C5B 1.414(7)
N6B C53B 1.386(8)
N6B C55B 1.414(8)
N6B C54B 1.430(8)
O1B C23B 1.374(7)
O1B C27B 1.442(7)
O2B C25B 1.355(6)
O2B C32B 1.430(7)
O3B C39B 1.364(6)
O3B C43B 1.437(7)
O4B C41B 1.370(7)
O4B C48B 1.443(7)
C1B C20B 1.403(7)
C1B C2B 1.424(8)
C2B C3B 1.357(7)
C2B H2B 0.9500
C3B C4B 1.402(8)
C3B H3B 0.9500
C4B C5B 1.409(7)
C5B C6B 1.417(8)
C6B C7B 1.439(7)
C7B C8B 1.358(8)
C7B H7B 0.9500
C8B C9B 1.429(8)
C8B H8B 0.9500
C9B C10B 1.416(8)
C10B C11B 1.377(7)
C10B C37B 1.506(7)
C11B C12B 1.429(8)
C12B C13B 1.338(7)
C12B H12B 0.9500
C13B C14B 1.450(8)
C13B H13B 0.9500
C14B C15B 1.387(7)
C15B C16B 1.403(8)
C15B H15B 0.9500
C16B C17B 1.441(7)
C17B C18B 1.347(8)
C17B H17B 0.9500
C18B C19B 1.451(7)
C18B H18B 0.9500
C19B C20B 1.397(8)
C20B C21B 1.495(7)
C21B C22B 1.368(8)
C21B C26B 1.404(7)
C22B C23B 1.415(7)
C22B H22B 0.9500
C23B C24B 1.380(8)
C24B C25B 1.402(8)
C24B H24B 0.9500
C25B C26B 1.385(7)
C26B H26B 0.9500
C27B C28B 1.502(8)
C27B H27C 0.9900
C27B H27D 0.9900
C28B C29B 1.521(9)
C28B H28C 0.9900
C28B H28D 0.9900
C29B C30B 1.527(9)
C29B C31B 1.544(10)
C29B H29B 1.0000
C30B H30D 0.9800
C30B H30E 0.9800
C30B H30F 0.9800
C31B H31D 0.9800
C31B H31E 0.9800
C31B H31F 0.9800
C32B C33B 1.499(7)
C32B H32C 0.9900
C32B H32D 0.9900
C33B C34B 1.545(8)
C33B H33C 0.9900
C33B H33D 0.9900
C34B C36B 1.537(9)
C34B C35B 1.541(9)
C34B H34B 1.0000
C35B H35D 0.9800
C35B H35E 0.9800
C35B H35F 0.9800
C36B H36D 0.9800
C36B H36E 0.9800
C36B H36F 0.9800
C37B C42B 1.390(7)
C37B C38B 1.403(7)
C38B C39B 1.388(8)
C38B H38B 0.9500
C39B C40B 1.405(8)
C40B C41B 1.370(7)
C40B H40B 0.9500
C41B C42B 1.394(7)
C42B H42B 0.9500
C43B C44B 1.501(8)
C43B H43C 0.9900
C43B H43D 0.9900
C44B C45B 1.538(8)
C44B H44C 0.9900
C44B H44D 0.9900
C45B C47B 1.528(9)
C45B C46B 1.529(8)
C45B H45B 1.0000
C46B H46D 0.9800
C46B H46E 0.9800
C46B H46F 0.9800
C47B H47D 0.9800
C47B H47E 0.9800
C47B H47F 0.9800
C48B C49B 1.524(8)
C48B H48C 0.9900
C48B H48D 0.9900
C49B C50B 1.512(10)
C49B H49C 0.9900
C49B H49D 0.9900
C50B C51B 1.531(11)
C50B C52B 1.547(10)
C50B H50B 1.0000
C51B H51D 0.9800
C51B H51E 0.9800
C51B H51F 0.9800
C52B H52D 0.9800
C52B H52E 0.9800
C52B H52F 0.9800
C53B H53B 0.9500
C54B H54D 0.9800
C54B H54E 0.9800
C54B H54F 0.9800
C55B H55D 0.9800
C55B H55E 0.9800
C55B H55F 0.9800
